data_7105896
loop_
_publ_author_name
'Junjia Liu'
'Stephen D. Lotesta'
'Erik J. Sorensen'

_publ_section_title
;
 A Concise Synthesis of the Molecular Framework of Pleuromutilin
;
_journal_name_full Chem.Commun.
_journal_page_first 1500
_journal_paper_doi 10.1039/c0cc04077k
_journal_volume 47
_journal_year 2011
_chemical_formula_moiety '(C38 H42 O6), 0.5(C H2 CL2)'
_chemical_formula_sum 'C38.5 H43 Cl O6'
_chemical_formula_weight 637.18
_chemical_name_systematic
;
?
;
_space_group_IT_number 14
_symmetry_cell_setting monoclinic
_symmetry_space_group_name_Hall '-P 2yn'
_symmetry_space_group_name_H-M 'P 1 21/n 1'
_atom_sites_solution_hydrogens geom
_atom_sites_solution_primary direct
_atom_sites_solution_secondary difmap
_audit_creation_method SHELXL-97
_cell_angle_alpha 90.00
_cell_angle_beta 94.856(3)
_cell_angle_gamma 90.00
_cell_formula_units_Z 4
_cell_length_a 8.5755(10)
_cell_length_b 11.3095(13)
_cell_length_c 33.730(4)
_cell_measurement_reflns_used 5663
_cell_measurement_temperature 100(2)
_cell_measurement_theta_max 31.78
_cell_measurement_theta_min 2.41
_cell_volume 3259.5(7)
_computing_cell_refinement 'Bruker SAINT'
_computing_data_collection 'Bruker SMART'
_computing_data_reduction 'Bruker SAINT'
_computing_molecular_graphics 'Bruker SHELXTL'
_computing_publication_material 'Bruker SHELXTL'
_computing_structure_refinement 'SHELXL-97 (Sheldrick, 1997)'
_computing_structure_solution 'SHELXS-97 (Sheldrick, 1990)'
_diffrn_ambient_temperature 100(2)
_diffrn_measured_fraction_theta_full 0.990
_diffrn_measured_fraction_theta_max 0.990
_diffrn_measurement_device_type 'Bruker APEX CCD'
_diffrn_measurement_method '\f and \w scans'
_diffrn_radiation_monochromator graphite
_diffrn_radiation_source 'fine-focus sealed tube'
_diffrn_radiation_type MoK\a
_diffrn_radiation_wavelength 0.71073
_diffrn_reflns_av_R_equivalents 0.0485
_diffrn_reflns_av_sigmaI/netI 0.0637
_diffrn_reflns_limit_h_max 10
_diffrn_reflns_limit_h_min -10
_diffrn_reflns_limit_k_max 13
_diffrn_reflns_limit_k_min -13
_diffrn_reflns_limit_l_max 40
_diffrn_reflns_limit_l_min -40
_diffrn_reflns_number 11172
_diffrn_reflns_theta_full 25.35
_diffrn_reflns_theta_max 25.35
_diffrn_reflns_theta_min 1.90
_diffrn_standards_number 0
_exptl_absorpt_coefficient_mu 0.165
_exptl_absorpt_correction_T_max 0.99
_exptl_absorpt_correction_T_min 0.958
_exptl_absorpt_correction_type multi-scan
_exptl_absorpt_process_details 'Bruker SAINT (SADABS)'
_exptl_crystal_colour colourless
_exptl_crystal_density_diffrn 1.298
_exptl_crystal_density_method 'not measured'
_exptl_crystal_description lathe
_exptl_crystal_F_000 1356
_exptl_crystal_size_max 0.26
_exptl_crystal_size_mid 0.16
_exptl_crystal_size_min 0.06
_refine_diff_density_max 0.371
_refine_diff_density_min -0.311
_refine_diff_density_rms 0.064
_refine_ls_extinction_method none
_refine_ls_goodness_of_fit_ref 1.022
_refine_ls_hydrogen_treatment constr
_refine_ls_matrix_type full
_refine_ls_number_parameters 425
_refine_ls_number_reflns 5903
_refine_ls_number_restraints 30
_refine_ls_restrained_S_all 1.021
_refine_ls_R_factor_all 0.0987
_refine_ls_R_factor_gt 0.0727
_refine_ls_shift/su_max 0.000
_refine_ls_shift/su_mean 0.000
_refine_ls_structure_factor_coef Fsqd
_refine_ls_weighting_details 'calc w=1/[\s^2^(Fo^2^)+(0.0600P)^2^+6.9000P] where P=(Fo^2^+2Fc^2^)/3'
_refine_ls_weighting_scheme calc
_refine_ls_wR_factor_gt 0.1597
_refine_ls_wR_factor_ref 0.1709
_reflns_number_gt 4485
_reflns_number_total 5903
_reflns_threshold_expression >2sigma(I)
_cod_data_source_file C0CC04077K.TXT
_cod_data_source_block lotest4
_cod_depositor_comments
;
The following automatic conversions were performed:

'_symmetry_cell_setting' value 'Monoclinic' changed to 'monoclinic'
according to the built-in table from CIF Core dictionary named
'cif_core.dic' version 2.4.1 from 2010-06-29.

Automatic conversion script
Id: cif_fix_values 1646 2011-03-28 12:23:43Z adriana 
;
_cod_original_cell_volume 3259.6(7)
_cod_original_sg_symbol_H-M P2(1)/n
_cod_original_formula_sum 'C38.50 H43 Cl O6'
_cod_database_code 7105896

loop_
_symmetry_equiv_pos_as_xyz
'x, y, z'
'-x+1/2, y+1/2, -z+1/2'
'-x, -y, -z'
'x-1/2, -y-1/2, z-1/2'

loop_
_atom_site_label
_atom_site_type_symbol
_atom_site_fract_x
_atom_site_fract_y
_atom_site_fract_z
_atom_site_U_iso_or_equiv
_atom_site_adp_type
_atom_site_occupancy
_atom_site_symmetry_multiplicity
_atom_site_calc_flag
_atom_site_refinement_flags
_atom_site_disorder_assembly
_atom_site_disorder_group
O1 O 0.7253(3) 1.0156(2) 0.00898(6) 0.0245(5) Uani 1 1 d . . .
O2 O 0.4707(3) 0.7235(2) 0.15351(7) 0.0234(5) Uani 1 1 d . . .
O3 O 0.5250(2) 0.70319(19) 0.08954(6) 0.0186(5) Uani 1 1 d . . .
O4 O 0.3079(2) 0.52246(18) 0.14976(6) 0.0181(5) Uani 1 1 d . . .
O5 O 0.9042(3) 0.9748(2) 0.18165(6) 0.0228(5) Uani 1 1 d . . .
O6 O 0.9997(3) 0.78739(19) 0.18271(6) 0.0221(5) Uani 1 1 d . . .
C1 C 0.8975(4) 0.8800(3) 0.11830(9) 0.0150(6) Uani 1 1 d . . .
H1 H 0.8333 0.9534 0.1140 0.018 Uiso 1 1 calc R . .
C2 C 1.0218(4) 0.8840(3) 0.08779(9) 0.0184(7) Uani 1 1 d . . .
C3 C 0.9638(4) 0.9281(3) 0.04602(10) 0.0231(7) Uani 1 1 d . . .
H3A H 1.0530 0.9645 0.0337 0.028 Uiso 1 1 calc R . .
H3B H 0.9290 0.8590 0.0296 0.028 Uiso 1 1 calc R . .
C4 C 0.8329(4) 1.0158(3) 0.04481(9) 0.0226(7) Uani 1 1 d . . .
H4 H 0.8618 1.0957 0.0557 0.027 Uiso 1 1 calc R . .
C5 C 0.6682(4) 0.9824(3) 0.04660(9) 0.0196(7) Uani 1 1 d . . .
C6 C 0.6221(4) 0.8528(3) 0.04940(9) 0.0191(7) Uani 1 1 d . . .
H6A H 0.6949 0.8042 0.0349 0.023 Uiso 1 1 calc R . .
H6B H 0.5156 0.8420 0.0361 0.023 Uiso 1 1 calc R . .
C7 C 0.6246(4) 0.8082(3) 0.09238(9) 0.0172(7) Uani 1 1 d . . .
H7 H 0.5718 0.8690 0.1081 0.021 Uiso 1 1 calc R . .
C8 C 0.7811(4) 0.7757(3) 0.11579(9) 0.0182(7) Uani 1 1 d . . .
H8 H 0.7540 0.7636 0.1438 0.022 Uiso 1 1 calc R . .
C9 C 0.8577(4) 0.6585(3) 0.10451(10) 0.0228(7) Uani 1 1 d . . .
H9A H 0.9132 0.6246 0.1288 0.027 Uiso 1 1 calc R . .
H9B H 0.7736 0.6025 0.0953 0.027 Uiso 1 1 calc R . .
C10 C 0.9730(4) 0.6667(3) 0.07248(10) 0.0244(8) Uani 1 1 d . . .
H10A H 0.9160 0.6866 0.0466 0.029 Uiso 1 1 calc R . .
H10B H 1.0251 0.5893 0.0698 0.029 Uiso 1 1 calc R . .
C11 C 1.0959(4) 0.7618(3) 0.08377(10) 0.0240(8) Uani 1 1 d . . .
H11A H 1.1543 0.7402 0.1093 0.029 Uiso 1 1 calc R . .
H11B H 1.1714 0.7651 0.0632 0.029 Uiso 1 1 calc R . .
C12 C 1.1425(4) 0.9714(3) 0.10821(10) 0.0241(8) Uani 1 1 d . . .
H12A H 1.2455 0.9627 0.0973 0.029 Uiso 1 1 calc R . .
H12B H 1.1064 1.0541 0.1043 0.029 Uiso 1 1 calc R . .
C13 C 1.1530(4) 0.9379(3) 0.15211(10) 0.0247(8) Uani 1 1 d . . .
H13A H 1.1819 1.0074 0.1690 0.030 Uiso 1 1 calc R . .
H13B H 1.2320 0.8750 0.1579 0.030 Uiso 1 1 calc R . .
C14 C 0.9892(4) 0.8935(3) 0.15955(9) 0.0183(7) Uani 1 1 d . . .
C15 C 0.9343(4) 0.8095(3) 0.21949(10) 0.0280(8) Uani 1 1 d . . .
H15A H 1.0001 0.7746 0.2421 0.034 Uiso 1 1 calc R . .
H15B H 0.8272 0.7767 0.2192 0.034 Uiso 1 1 calc R . .
C16 C 0.9323(4) 0.9423(3) 0.22225(10) 0.0268(8) Uani 1 1 d . . .
H16A H 0.8476 0.9703 0.2381 0.032 Uiso 1 1 calc R . .
H16B H 1.0338 0.9734 0.2340 0.032 Uiso 1 1 calc R . .
C17 C 0.5550(4) 1.0698(3) 0.06142(10) 0.0245(8) Uani 1 1 d . . .
H17A H 0.5920 1.1503 0.0569 0.037 Uiso 1 1 calc R . .
H17B H 0.5472 1.0575 0.0899 0.037 Uiso 1 1 calc R . .
H17C H 0.4519 1.0587 0.0471 0.037 Uiso 1 1 calc R . .
C18 C 0.4630(3) 0.6698(3) 0.12301(9) 0.0166(7) Uani 1 1 d . . .
C19 C 0.3849(4) 0.5510(3) 0.11574(9) 0.0179(7) Uani 1 1 d . . .
H19A H 0.3087 0.5548 0.0920 0.022 Uiso 1 1 calc R . .
H19B H 0.4641 0.4900 0.1111 0.022 Uiso 1 1 calc R . .
C20 C 0.2835(4) 0.3982(3) 0.15692(9) 0.0160(7) Uani 1 1 d . . .
C21 C 0.1830(4) 0.3498(3) 0.12069(9) 0.0175(7) Uani 1 1 d . . .
C22 C 0.0213(4) 0.3616(3) 0.11869(10) 0.0200(7) Uani 1 1 d . . .
H22 H -0.0270 0.3881 0.1414 0.024 Uiso 1 1 calc R . .
C23 C -0.0704(4) 0.3352(3) 0.08410(10) 0.0263(8) Uani 1 1 d . . .
H23 H -0.1810 0.3424 0.0834 0.032 Uiso 1 1 calc R . .
C24 C -0.0020(4) 0.2983(3) 0.05038(10) 0.0259(8) Uani 1 1 d . . .
H24 H -0.0646 0.2838 0.0263 0.031 Uiso 1 1 calc R . .
C25 C 0.1583(4) 0.2830(3) 0.05233(10) 0.0266(8) Uani 1 1 d . . .
H25 H 0.2058 0.2546 0.0297 0.032 Uiso 1 1 calc R . .
C26 C 0.2504(4) 0.3087(3) 0.08705(9) 0.0223(7) Uani 1 1 d . . .
H26 H 0.3606 0.2982 0.0879 0.027 Uiso 1 1 calc R . .
C27 C 0.1988(3) 0.3949(3) 0.19520(9) 0.0149(6) Uani 1 1 d . . .
C28 C 0.1472(4) 0.4983(3) 0.21199(9) 0.0195(7) Uani 1 1 d . . .
H28 H 0.1618 0.5722 0.1995 0.023 Uiso 1 1 calc R . .
C29 C 0.0739(4) 0.4933(3) 0.24737(9) 0.0219(7) Uani 1 1 d . . .
H29 H 0.0384 0.5643 0.2587 0.026 Uiso 1 1 calc R . .
C30 C 0.0521(4) 0.3872(3) 0.26618(9) 0.0207(7) Uani 1 1 d . . .
H30 H 0.0031 0.3847 0.2904 0.025 Uiso 1 1 calc R . .
C31 C 0.1028(4) 0.2841(3) 0.24924(10) 0.0230(7) Uani 1 1 d . . .
H31 H 0.0884 0.2103 0.2619 0.028 Uiso 1 1 calc R . .
C32 C 0.1742(4) 0.2875(3) 0.21404(10) 0.0210(7) Uani 1 1 d . . .
H32 H 0.2069 0.2160 0.2025 0.025 Uiso 1 1 calc R . .
C33 C 0.4431(4) 0.3370(3) 0.16507(9) 0.0176(7) Uani 1 1 d . . .
C34 C 0.4608(4) 0.2150(3) 0.16017(9) 0.0203(7) Uani 1 1 d . . .
H34 H 0.3738 0.1683 0.1504 0.024 Uiso 1 1 calc R . .
C35 C 0.6056(4) 0.1617(3) 0.16960(10) 0.0240(7) Uani 1 1 d . . .
H35 H 0.6168 0.0789 0.1662 0.029 Uiso 1 1 calc R . .
C36 C 0.7336(4) 0.2287(3) 0.18398(10) 0.0243(8) Uani 1 1 d . . .
H36 H 0.8324 0.1921 0.1902 0.029 Uiso 1 1 calc R . .
C37 C 0.7162(4) 0.3491(3) 0.18923(9) 0.0229(7) Uani 1 1 d . . .
H37 H 0.8031 0.3958 0.1990 0.027 Uiso 1 1 calc R . .
C38 C 0.5712(4) 0.4016(3) 0.18012(9) 0.0187(7) Uani 1 1 d . . .
H38 H 0.5599 0.4841 0.1843 0.022 Uiso 1 1 calc R . .
Cl1 Cl 0.6107(9) 0.4197(7) 0.0154(2) 0.150(3) Uani 0.50 1 d PDU . .
Cl2 Cl 0.4294(5) 0.6141(4) -0.01585(13) 0.0466(8) Uani 0.50 1 d PDU . .
C39 C 0.4260(12) 0.4670(7) -0.0058(3) 0.054(2) Uani 0.50 1 d PDU . .
H39A H 0.3979 0.4226 -0.0307 0.065 Uiso 0.50 1 calc PR . .
H39B H 0.3456 0.4506 0.0129 0.065 Uiso 0.50 1 calc PR . .

loop_
_atom_site_aniso_label
_atom_site_aniso_U_11
_atom_site_aniso_U_22
_atom_site_aniso_U_33
_atom_site_aniso_U_23
_atom_site_aniso_U_13
_atom_site_aniso_U_12
O1 0.0237(13) 0.0274(14) 0.0221(12) 0.0090(10) -0.0001(9) -0.0053(10)
O2 0.0246(13) 0.0215(13) 0.0250(12) -0.0037(10) 0.0063(10) -0.0053(10)
O3 0.0211(12) 0.0143(11) 0.0205(11) 0.0023(9) 0.0024(9) -0.0065(9)
O4 0.0210(12) 0.0113(11) 0.0230(11) -0.0006(9) 0.0067(9) -0.0025(9)
O5 0.0283(13) 0.0191(12) 0.0205(11) -0.0022(9) 0.0000(9) 0.0060(10)
O6 0.0282(13) 0.0152(12) 0.0226(12) 0.0027(9) 0.0005(10) 0.0026(10)
C1 0.0132(16) 0.0119(16) 0.0198(15) 0.0021(12) 0.0008(12) 0.0010(12)
C2 0.0126(16) 0.0163(17) 0.0265(17) -0.0012(13) 0.0030(13) -0.0030(13)
C3 0.0215(18) 0.0237(19) 0.0250(17) 0.0015(14) 0.0069(14) -0.0074(14)
C4 0.0258(18) 0.0199(18) 0.0216(16) 0.0051(14) -0.0005(13) -0.0046(14)
C5 0.0209(17) 0.0191(17) 0.0180(16) 0.0047(13) -0.0025(13) -0.0009(14)
C6 0.0191(17) 0.0171(17) 0.0209(16) -0.0002(13) 0.0005(13) -0.0021(13)
C7 0.0178(16) 0.0094(15) 0.0248(16) -0.0013(12) 0.0038(13) -0.0043(12)
C8 0.0167(16) 0.0153(16) 0.0226(16) 0.0020(13) 0.0016(13) -0.0012(13)
C9 0.0210(18) 0.0164(17) 0.0302(18) -0.0019(14) -0.0033(14) -0.0010(14)
C10 0.0259(19) 0.0194(18) 0.0277(18) -0.0057(14) 0.0003(14) 0.0045(15)
C11 0.0175(17) 0.028(2) 0.0264(18) -0.0018(14) 0.0021(13) 0.0027(14)
C12 0.0171(17) 0.0238(19) 0.0310(18) 0.0025(15) -0.0002(14) -0.0046(14)
C13 0.0195(18) 0.0226(18) 0.0313(19) -0.0028(15) -0.0026(14) -0.0046(14)
C14 0.0178(17) 0.0138(16) 0.0230(16) 0.0009(13) -0.0002(13) 0.0021(13)
C15 0.035(2) 0.028(2) 0.0215(17) 0.0063(14) 0.0036(15) 0.0021(16)
C16 0.032(2) 0.028(2) 0.0201(17) -0.0028(14) -0.0005(14) 0.0052(16)
C17 0.0258(19) 0.0174(17) 0.0295(18) 0.0040(14) -0.0021(14) 0.0005(14)
C18 0.0137(16) 0.0186(17) 0.0176(16) 0.0010(13) 0.0009(12) 0.0034(13)
C19 0.0178(16) 0.0142(16) 0.0218(16) 0.0027(13) 0.0020(13) -0.0013(13)
C20 0.0186(17) 0.0088(15) 0.0206(16) 0.0029(12) 0.0021(13) -0.0018(13)
C21 0.0180(17) 0.0099(15) 0.0246(17) 0.0023(13) 0.0014(13) -0.0028(13)
C22 0.0199(17) 0.0139(16) 0.0262(17) 0.0007(13) 0.0022(13) -0.0016(13)
C23 0.0214(18) 0.0226(19) 0.0338(19) 0.0047(15) -0.0038(15) -0.0029(15)
C24 0.036(2) 0.0170(18) 0.0231(17) 0.0021(14) -0.0051(15) -0.0090(15)
C25 0.036(2) 0.0229(19) 0.0210(17) -0.0045(14) 0.0046(15) -0.0082(16)
C26 0.0231(18) 0.0194(18) 0.0251(17) -0.0006(13) 0.0050(14) -0.0045(14)
C27 0.0087(15) 0.0149(16) 0.0208(16) -0.0007(12) -0.0009(12) -0.0014(12)
C28 0.0216(17) 0.0128(16) 0.0243(17) 0.0013(13) 0.0025(13) -0.0020(13)
C29 0.0252(18) 0.0181(17) 0.0230(17) -0.0038(14) 0.0051(14) 0.0005(14)
C30 0.0166(17) 0.0268(19) 0.0187(16) 0.0017(14) 0.0017(13) -0.0029(14)
C31 0.0186(17) 0.0208(18) 0.0300(18) 0.0087(14) 0.0033(14) 0.0008(14)
C32 0.0218(18) 0.0154(17) 0.0264(17) 0.0005(13) 0.0049(14) 0.0030(14)
C33 0.0181(17) 0.0158(16) 0.0193(16) 0.0004(13) 0.0041(12) -0.0005(13)
C34 0.0229(18) 0.0167(17) 0.0213(16) -0.0005(13) 0.0024(13) -0.0021(14)
C35 0.0293(19) 0.0172(17) 0.0262(17) 0.0008(14) 0.0068(14) 0.0048(15)
C36 0.0206(18) 0.028(2) 0.0248(17) 0.0023(15) 0.0041(14) 0.0058(15)
C37 0.0187(17) 0.0271(19) 0.0228(17) -0.0014(14) 0.0016(13) -0.0011(14)
C38 0.0208(17) 0.0174(17) 0.0182(16) 0.0001(13) 0.0036(13) 0.0012(14)
Cl1 0.147(6) 0.134(6) 0.154(5) -0.008(4) -0.084(5) 0.082(5)
Cl2 0.0424(15) 0.0430(16) 0.0519(16) 0.0176(12) -0.0104(12) -0.0054(12)
C39 0.086(7) 0.029(5) 0.047(5) 0.003(4) -0.001(5) -0.012(5)

loop_
_atom_type_symbol
_atom_type_description
_atom_type_scat_dispersion_real
_atom_type_scat_dispersion_imag
_atom_type_scat_source
C C 0.0033 0.0016 'International Tables Vol C Tables 4.2.6.8 and 6.1.1.4'
H H 0.0000 0.0000 'International Tables Vol C Tables 4.2.6.8 and 6.1.1.4'
O O 0.0106 0.0060 'International Tables Vol C Tables 4.2.6.8 and 6.1.1.4'
Cl Cl 0.1484 0.1585 'International Tables Vol C Tables 4.2.6.8 and 6.1.1.4'

loop_
_geom_angle_atom_site_label_1
_geom_angle_atom_site_label_2
_geom_angle_atom_site_label_3
_geom_angle
_geom_angle_site_symmetry_1
_geom_angle_site_symmetry_3
_geom_angle_publ_flag
C5 O1 C4 60.70(19) . . ?
C18 O3 C7 116.4(2) . . ?
C19 O4 C20 116.3(2) . . ?
C16 O5 C14 106.5(2) . . ?
C15 O6 C14 108.5(2) . . ?
C8 C1 C2 117.8(3) . . ?
C8 C1 C14 113.7(2) . . ?
C2 C1 C14 105.6(2) . . ?
C8 C1 H1 106.3 . . ?
C2 C1 H1 106.3 . . ?
C14 C1 H1 106.3 . . ?
C11 C2 C3 108.4(3) . . ?
C11 C2 C1 110.3(3) . . ?
C3 C2 C1 115.6(3) . . ?
C11 C2 C12 110.4(3) . . ?
C3 C2 C12 110.6(3) . . ?
C1 C2 C12 101.3(2) . . ?
C4 C3 C2 115.1(3) . . ?
C4 C3 H3A 108.5 . . ?
C2 C3 H3A 108.5 . . ?
C4 C3 H3B 108.5 . . ?
C2 C3 H3B 108.5 . . ?
H3A C3 H3B 107.5 . . ?
O1 C4 C5 59.33(19) . . ?
O1 C4 C3 116.3(3) . . ?
C5 C4 C3 123.4(3) . . ?
O1 C4 H4 115.3 . . ?
C5 C4 H4 115.3 . . ?
C3 C4 H4 115.3 . . ?
O1 C5 C4 59.97(19) . . ?
O1 C5 C17 113.4(3) . . ?
C4 C5 C17 119.7(3) . . ?
O1 C5 C6 114.4(3) . . ?
C4 C5 C6 120.4(3) . . ?
C17 C5 C6 115.8(3) . . ?
C5 C6 C7 113.0(3) . . ?
C5 C6 H6A 109.0 . . ?
C7 C6 H6A 109.0 . . ?
C5 C6 H6B 109.0 . . ?
C7 C6 H6B 109.0 . . ?
H6A C6 H6B 107.8 . . ?
O3 C7 C6 104.1(2) . . ?
O3 C7 C8 108.5(2) . . ?
C6 C7 C8 120.3(3) . . ?
O3 C7 H7 107.8 . . ?
C6 C7 H7 107.8 . . ?
C8 C7 H7 107.8 . . ?
C9 C8 C7 116.7(3) . . ?
C9 C8 C1 112.6(3) . . ?
C7 C8 C1 112.1(2) . . ?
C9 C8 H8 104.7 . . ?
C7 C8 H8 104.7 . . ?
C1 C8 H8 104.7 . . ?
C10 C9 C8 116.0(3) . . ?
C10 C9 H9A 108.3 . . ?
C8 C9 H9A 108.3 . . ?
C10 C9 H9B 108.3 . . ?
C8 C9 H9B 108.3 . . ?
H9A C9 H9B 107.4 . . ?
C9 C10 C11 109.8(3) . . ?
C9 C10 H10A 109.7 . . ?
C11 C10 H10A 109.7 . . ?
C9 C10 H10B 109.7 . . ?
C11 C10 H10B 109.7 . . ?
H10A C10 H10B 108.2 . . ?
C2 C11 C10 112.0(3) . . ?
C2 C11 H11A 109.2 . . ?
C10 C11 H11A 109.2 . . ?
C2 C11 H11B 109.2 . . ?
C10 C11 H11B 109.2 . . ?
H11A C11 H11B 107.9 . . ?
C13 C12 C2 104.8(3) . . ?
C13 C12 H12A 110.8 . . ?
C2 C12 H12A 110.8 . . ?
C13 C12 H12B 110.8 . . ?
C2 C12 H12B 110.8 . . ?
H12A C12 H12B 108.9 . . ?
C12 C13 C14 105.1(3) . . ?
C12 C13 H13A 110.7 . . ?
C14 C13 H13A 110.7 . . ?
C12 C13 H13B 110.7 . . ?
C14 C13 H13B 110.7 . . ?
H13A C13 H13B 108.8 . . ?
O5 C14 O6 105.5(2) . . ?
O5 C14 C13 113.0(3) . . ?
O6 C14 C13 110.4(3) . . ?
O5 C14 C1 106.9(2) . . ?
O6 C14 C1 114.3(2) . . ?
C13 C14 C1 106.8(3) . . ?
O6 C15 C16 103.7(3) . . ?
O6 C15 H15A 111.0 . . ?
C16 C15 H15A 111.0 . . ?
O6 C15 H15B 111.0 . . ?
C16 C15 H15B 111.0 . . ?
H15A C15 H15B 109.0 . . ?
O5 C16 C15 101.6(3) . . ?
O5 C16 H16A 111.4 . . ?
C15 C16 H16A 111.4 . . ?
O5 C16 H16B 111.4 . . ?
C15 C16 H16B 111.4 . . ?
H16A C16 H16B 109.3 . . ?
C5 C17 H17A 109.5 . . ?
C5 C17 H17B 109.5 . . ?
H17A C17 H17B 109.5 . . ?
C5 C17 H17C 109.5 . . ?
H17A C17 H17C 109.5 . . ?
H17B C17 H17C 109.5 . . ?
O2 C18 O3 125.9(3) . . ?
O2 C18 C19 125.7(3) . . ?
O3 C18 C19 108.3(2) . . ?
O4 C19 C18 107.6(2) . . ?
O4 C19 H19A 110.2 . . ?
C18 C19 H19A 110.2 . . ?
O4 C19 H19B 110.2 . . ?
C18 C19 H19B 110.2 . . ?
H19A C19 H19B 108.5 . . ?
O4 C20 C27 104.5(2) . . ?
O4 C20 C21 107.1(2) . . ?
C27 C20 C21 112.8(2) . . ?
O4 C20 C33 109.2(2) . . ?
C27 C20 C33 108.4(2) . . ?
C21 C20 C33 114.4(3) . . ?
C22 C21 C26 118.2(3) . . ?
C22 C21 C20 119.7(3) . . ?
C26 C21 C20 121.5(3) . . ?
C23 C22 C21 121.0(3) . . ?
C23 C22 H22 119.5 . . ?
C21 C22 H22 119.5 . . ?
C22 C23 C24 120.5(3) . . ?
C22 C23 H23 119.8 . . ?
C24 C23 H23 119.8 . . ?
C25 C24 C23 119.1(3) . . ?
C25 C24 H24 120.4 . . ?
C23 C24 H24 120.4 . . ?
C24 C25 C26 120.5(3) . . ?
C24 C25 H25 119.8 . . ?
C26 C25 H25 119.8 . . ?
C25 C26 C21 120.7(3) . . ?
C25 C26 H26 119.7 . . ?
C21 C26 H26 119.7 . . ?
C28 C27 C32 118.8(3) . . ?
C28 C27 C20 120.9(3) . . ?
C32 C27 C20 120.3(3) . . ?
C27 C28 C29 119.8(3) . . ?
C27 C28 H28 120.1 . . ?
C29 C28 H28 120.1 . . ?
C30 C29 C28 121.1(3) . . ?
C30 C29 H29 119.4 . . ?
C28 C29 H29 119.4 . . ?
C29 C30 C31 119.0(3) . . ?
C29 C30 H30 120.5 . . ?
C31 C30 H30 120.5 . . ?
C32 C31 C30 120.5(3) . . ?
C32 C31 H31 119.7 . . ?
C30 C31 H31 119.7 . . ?
C31 C32 C27 120.7(3) . . ?
C31 C32 H32 119.6 . . ?
C27 C32 H32 119.6 . . ?
C38 C33 C34 118.4(3) . . ?
C38 C33 C20 119.7(3) . . ?
C34 C33 C20 121.8(3) . . ?
C35 C34 C33 120.2(3) . . ?
C35 C34 H34 119.9 . . ?
C33 C34 H34 119.9 . . ?
C36 C35 C34 120.5(3) . . ?
C36 C35 H35 119.7 . . ?
C34 C35 H35 119.7 . . ?
C37 C36 C35 119.4(3) . . ?
C37 C36 H36 120.3 . . ?
C35 C36 H36 120.3 . . ?
C36 C37 C38 119.8(3) . . ?
C36 C37 H37 120.1 . . ?
C38 C37 H37 120.1 . . ?
C33 C38 C37 121.6(3) . . ?
C33 C38 H38 119.2 . . ?
C37 C38 H38 119.2 . . ?
Cl2 C39 Cl1 110.4(6) . . ?
Cl2 C39 H39A 109.6 . . ?
Cl1 C39 H39A 109.6 . . ?
Cl2 C39 H39B 109.6 . . ?
Cl1 C39 H39B 109.6 . . ?
H39A C39 H39B 108.1 . . ?

loop_
_geom_bond_atom_site_label_1
_geom_bond_atom_site_label_2
_geom_bond_distance
_geom_bond_site_symmetry_2
_geom_bond_publ_flag
O1 C5 1.448(4) . ?
O1 C4 1.457(4) . ?
O2 C18 1.192(4) . ?
O3 C18 1.342(4) . ?
O3 C7 1.461(4) . ?
O4 C19 1.409(4) . ?
O4 C20 1.445(4) . ?
O5 C16 1.419(4) . ?
O5 C14 1.424(4) . ?
O6 C15 1.426(4) . ?
O6 C14 1.430(4) . ?
C1 C8 1.543(4) . ?
C1 C2 1.544(4) . ?
C1 C14 1.547(4) . ?
C1 H1 1.0000 . ?
C2 C11 1.532(5) . ?
C2 C3 1.537(5) . ?
C2 C12 1.549(4) . ?
C3 C4 1.496(5) . ?
C3 H3A 0.9900 . ?
C3 H3B 0.9900 . ?
C4 C5 1.468(5) . ?
C4 H4 1.0000 . ?
C5 C17 1.501(5) . ?
C5 C6 1.523(4) . ?
C6 C7 1.533(4) . ?
C6 H6A 0.9900 . ?
C6 H6B 0.9900 . ?
C7 C8 1.543(4) . ?
C7 H7 1.0000 . ?
C8 C9 1.540(4) . ?
C8 H8 1.0000 . ?
C9 C10 1.528(5) . ?
C9 H9A 0.9900 . ?
C9 H9B 0.9900 . ?
C10 C11 1.532(5) . ?
C10 H10A 0.9900 . ?
C10 H10B 0.9900 . ?
C11 H11A 0.9900 . ?
C11 H11B 0.9900 . ?
C12 C13 1.524(5) . ?
C12 H12A 0.9900 . ?
C12 H12B 0.9900 . ?
C13 C14 1.532(5) . ?
C13 H13A 0.9900 . ?
C13 H13B 0.9900 . ?
C15 C16 1.505(5) . ?
C15 H15A 0.9900 . ?
C15 H15B 0.9900 . ?
C16 H16A 0.9900 . ?
C16 H16B 0.9900 . ?
C17 H17A 0.9800 . ?
C17 H17B 0.9800 . ?
C17 H17C 0.9800 . ?
C18 C19 1.513(4) . ?
C19 H19A 0.9900 . ?
C19 H19B 0.9900 . ?
C20 C27 1.534(4) . ?
C20 C21 1.535(4) . ?
C20 C33 1.538(4) . ?
C21 C22 1.389(4) . ?
C21 C26 1.396(4) . ?
C22 C23 1.383(5) . ?
C22 H22 0.9500 . ?
C23 C24 1.387(5) . ?
C23 H23 0.9500 . ?
C24 C25 1.382(5) . ?
C24 H24 0.9500 . ?
C25 C26 1.387(5) . ?
C25 H25 0.9500 . ?
C26 H26 0.9500 . ?
C27 C28 1.388(4) . ?
C27 C32 1.395(4) . ?
C28 C29 1.397(4) . ?
C28 H28 0.9500 . ?
C29 C30 1.377(5) . ?
C29 H29 0.9500 . ?
C30 C31 1.384(5) . ?
C30 H30 0.9500 . ?
C31 C32 1.382(5) . ?
C31 H31 0.9500 . ?
C32 H32 0.9500 . ?
C33 C38 1.380(5) . ?
C33 C34 1.400(4) . ?
C34 C35 1.392(5) . ?
C34 H34 0.9500 . ?
C35 C36 1.387(5) . ?
C35 H35 0.9500 . ?
C36 C37 1.383(5) . ?
C36 H36 0.9500 . ?
C37 C38 1.389(5) . ?
C37 H37 0.9500 . ?
C38 H38 0.9500 . ?
Cl1 C39 1.765(11) . ?
Cl2 C39 1.699(9) . ?
C39 H39A 0.9900 . ?
C39 H39B 0.9900 . ?

loop_
_geom_torsion_atom_site_label_1
_geom_torsion_atom_site_label_2
_geom_torsion_atom_site_label_3
_geom_torsion_atom_site_label_4
_geom_torsion
_geom_torsion_site_symmetry_1
_geom_torsion_site_symmetry_2
_geom_torsion_site_symmetry_3
_geom_torsion_site_symmetry_4
_geom_torsion_publ_flag
C8 C1 C2 C11 -45.1(4) . . . . ?
C14 C1 C2 C11 83.1(3) . . . . ?
C8 C1 C2 C3 78.3(4) . . . . ?
C14 C1 C2 C3 -153.4(3) . . . . ?
C8 C1 C2 C12 -162.1(3) . . . . ?
C14 C1 C2 C12 -33.8(3) . . . . ?
C11 C2 C3 C4 154.8(3) . . . . ?
C1 C2 C3 C4 30.4(4) . . . . ?
C12 C2 C3 C4 -84.0(3) . . . . ?
C5 O1 C4 C3 114.9(3) . . . . ?
C2 C3 C4 O1 -150.3(3) . . . . ?
C2 C3 C4 C5 -81.1(4) . . . . ?
C4 O1 C5 C17 112.0(3) . . . . ?
C4 O1 C5 C6 -112.3(3) . . . . ?
C3 C4 C5 O1 -103.1(3) . . . . ?
O1 C4 C5 C17 -101.4(3) . . . . ?
C3 C4 C5 C17 155.5(3) . . . . ?
O1 C4 C5 C6 102.3(3) . . . . ?
C3 C4 C5 C6 -0.7(5) . . . . ?
O1 C5 C6 C7 157.4(3) . . . . ?
C4 C5 C6 C7 89.2(4) . . . . ?
C17 C5 C6 C7 -68.0(4) . . . . ?
C18 O3 C7 C6 -157.8(3) . . . . ?
C18 O3 C7 C8 73.0(3) . . . . ?
C5 C6 C7 O3 159.6(2) . . . . ?
C5 C6 C7 C8 -78.7(4) . . . . ?
O3 C7 C8 C9 45.0(3) . . . . ?
C6 C7 C8 C9 -74.5(4) . . . . ?
O3 C7 C8 C1 176.9(2) . . . . ?
C6 C7 C8 C1 57.4(4) . . . . ?
C2 C1 C8 C9 37.2(4) . . . . ?
C14 C1 C8 C9 -87.1(3) . . . . ?
C2 C1 C8 C7 -96.8(3) . . . . ?
C14 C1 C8 C7 138.9(3) . . . . ?
C7 C8 C9 C10 91.0(3) . . . . ?
C1 C8 C9 C10 -40.7(4) . . . . ?
C8 C9 C10 C11 52.4(4) . . . . ?
C3 C2 C11 C10 -71.4(3) . . . . ?
C1 C2 C11 C10 56.1(4) . . . . ?
C12 C2 C11 C10 167.2(3) . . . . ?
C9 C10 C11 C2 -60.2(4) . . . . ?
C11 C2 C12 C13 -76.0(3) . . . . ?
C3 C2 C12 C13 163.9(3) . . . . ?
C1 C2 C12 C13 40.8(3) . . . . ?
C2 C12 C13 C14 -32.2(3) . . . . ?
C16 O5 C14 O6 27.6(3) . . . . ?
C16 O5 C14 C13 -93.1(3) . . . . ?
C16 O5 C14 C1 149.7(3) . . . . ?
C15 O6 C14 O5 -5.1(3) . . . . ?
C15 O6 C14 C13 117.3(3) . . . . ?
C15 O6 C14 C1 -122.3(3) . . . . ?
C12 C13 C14 O5 -106.7(3) . . . . ?
C12 C13 C14 O6 135.4(3) . . . . ?
C12 C13 C14 C1 10.6(3) . . . . ?
C8 C1 C14 O5 -93.2(3) . . . . ?
C2 C1 C14 O5 136.2(3) . . . . ?
C8 C1 C14 O6 23.2(4) . . . . ?
C2 C1 C14 O6 -107.4(3) . . . . ?
C8 C1 C14 C13 145.6(3) . . . . ?
C2 C1 C14 C13 15.0(3) . . . . ?
C14 O6 C15 C16 -17.5(3) . . . . ?
C14 O5 C16 C15 -37.6(3) . . . . ?
O6 C15 C16 O5 33.4(3) . . . . ?
C7 O3 C18 O2 7.0(4) . . . . ?
C7 O3 C18 C19 -171.7(2) . . . . ?
C20 O4 C19 C18 -154.7(2) . . . . ?
O2 C18 C19 O4 6.8(4) . . . . ?
O3 C18 C19 O4 -174.5(2) . . . . ?
C19 O4 C20 C27 -180.0(2) . . . . ?
C19 O4 C20 C21 -60.1(3) . . . . ?
C19 O4 C20 C33 64.2(3) . . . . ?
O4 C20 C21 C22 -83.9(3) . . . . ?
C27 C20 C21 C22 30.5(4) . . . . ?
C33 C20 C21 C22 155.0(3) . . . . ?
O4 C20 C21 C26 87.1(3) . . . . ?
C27 C20 C21 C26 -158.5(3) . . . . ?
C33 C20 C21 C26 -34.0(4) . . . . ?
C26 C21 C22 C23 -1.1(5) . . . . ?
C20 C21 C22 C23 170.2(3) . . . . ?
C21 C22 C23 C24 -1.2(5) . . . . ?
C22 C23 C24 C25 3.0(5) . . . . ?
C23 C24 C25 C26 -2.6(5) . . . . ?
C24 C25 C26 C21 0.4(5) . . . . ?
C22 C21 C26 C25 1.4(5) . . . . ?
C20 C21 C26 C25 -169.7(3) . . . . ?
O4 C20 C27 C28 7.5(4) . . . . ?
C21 C20 C27 C28 -108.4(3) . . . . ?
C33 C20 C27 C28 123.8(3) . . . . ?
O4 C20 C27 C32 -171.6(3) . . . . ?
C21 C20 C27 C32 72.5(4) . . . . ?
C33 C20 C27 C32 -55.3(4) . . . . ?
C32 C27 C28 C29 0.7(5) . . . . ?
C20 C27 C28 C29 -178.4(3) . . . . ?
C27 C28 C29 C30 0.3(5) . . . . ?
C28 C29 C30 C31 -0.7(5) . . . . ?
C29 C30 C31 C32 0.0(5) . . . . ?
C30 C31 C32 C27 1.0(5) . . . . ?
C28 C27 C32 C31 -1.4(5) . . . . ?
C20 C27 C32 C31 177.8(3) . . . . ?
O4 C20 C33 C38 25.7(4) . . . . ?
C27 C20 C33 C38 -87.6(3) . . . . ?
C21 C20 C33 C38 145.6(3) . . . . ?
O4 C20 C33 C34 -158.7(3) . . . . ?
C27 C20 C33 C34 88.1(3) . . . . ?
C21 C20 C33 C34 -38.7(4) . . . . ?
C38 C33 C34 C35 -1.3(5) . . . . ?
C20 C33 C34 C35 -177.0(3) . . . . ?
C33 C34 C35 C36 0.1(5) . . . . ?
C34 C35 C36 C37 0.6(5) . . . . ?
C35 C36 C37 C38 0.0(5) . . . . ?
C34 C33 C38 C37 1.9(5) . . . . ?
C20 C33 C38 C37 177.7(3) . . . . ?
C36 C37 C38 C33 -1.3(5) . . . . ?
